data_2004810
loop_
_publ_author_name
'Aaker\"oy, C. B.'
'Nieuwenhuyzen, M.'

_publ_section_title
;
 4-Methylbenzylammonium 4-Methylbenzylcarbamate
;
_journal_issue 4
_journal_name_full 'Acta Crystallographica Section C'
_journal_page_first 957
_journal_page_last 960
_journal_paper_doi 10.1107/S0108270195013849
_journal_volume 52
_journal_year 1996
_chemical_formula_iupac 'C8 H12 N 1+, C9 H10 N O2 1-'
_chemical_formula_moiety 'C8 H12 N , C9 H10 N O2'
_chemical_formula_sum 'C17 H22 N2 O2'
_chemical_formula_weight 286.37
_space_group_IT_number 1
_symmetry_cell_setting triclinic
_symmetry_space_group_name_Hall 'P 1'
_symmetry_space_group_name_H-M 'P 1'
_atom_type_scat_source IntTabIV
_cell_angle_alpha 83.39(1)
_cell_angle_beta 86.16(1)
_cell_angle_gamma 82.63(2)
_cell_formula_units_Z 1
_cell_length_a 4.829(1)
_cell_length_b 5.843(1)
_cell_length_c 13.610(2)
_cell_measurement_reflns_used 35
_cell_measurement_temperature 293
_cell_measurement_theta_max 12.5
_cell_measurement_theta_min 5
_cell_volume 377.78(12)
_computing_cell_refinement XSCANS
_computing_data_collection 'XSCANS (Siemens, 1992)'
_computing_data_reduction XSCANS
_computing_molecular_graphics 'SHELXTL/PC XP'
_computing_structure_refinement 'SHELXL93 (Sheldrick, 1993)'
_computing_structure_solution 'SHELXTL/PC (Sheldrick, 1990)'
_diffrn_measurement_device 'Siemens P4'
_diffrn_measurement_method \w
_diffrn_radiation_type MoK\a
_diffrn_radiation_wavelength 0.71073
_diffrn_reflns_limit_h_max 5
_diffrn_reflns_limit_h_min -5
_diffrn_reflns_limit_k_max 6
_diffrn_reflns_limit_k_min -6
_diffrn_reflns_limit_l_max 16
_diffrn_reflns_limit_l_min -16
_diffrn_reflns_number 2666
_diffrn_reflns_theta_max 25
_diffrn_standards_decay_% .0
_diffrn_standards_interval_count 97
_diffrn_standards_number 3
_exptl_absorpt_coefficient_mu 0.083
_exptl_absorpt_correction_type none
_exptl_crystal_colour colourless
_exptl_crystal_density_diffrn 1.259
_exptl_crystal_description plate
_exptl_crystal_size_max 0.81
_exptl_crystal_size_mid 0.53
_exptl_crystal_size_min 0.17
_refine_diff_density_max 0.17
_refine_diff_density_min -0.20
_refine_ls_extinction_method none
_refine_ls_goodness_of_fit_obs 1.039
_refine_ls_number_parameters 193
_refine_ls_number_reflns 2666
_refine_ls_R_factor_obs 0.0658
_refine_ls_shift/esd_max <0.001
_refine_ls_structure_factor_coef Fsqd
_refine_ls_weighting_scheme
;
w = 1/[\s^2^(F~o~^2^) + (0.1325P)^2^ + 0.0651P] where
P = [max(F~o~^2^,0) + 2F~c~^2^]/3
;
_refine_ls_wR_factor_obs 0.1714
_reflns_number_observed 2418
_reflns_number_total 2666
_reflns_observed_criterion F>4\s(F)
_cod_data_source_file pt1033.cif
_cod_data_source_block pt1033a
_cod_original_cell_volume 377.80(10)
_cod_database_code 2004810

loop_
_symmetry_equiv_pos_as_xyz
x,y,z

loop_
_atom_site_label
_atom_site_fract_x
_atom_site_fract_y
_atom_site_fract_z
_atom_site_U_iso_or_equiv
C(1) -.2353(6) .2550(5) .4872(2) .028(1)
C(2) -.3443(7) .3031(6) .5807(3) .036(1)
C(3) -.5279(8) .1660(7) .6342(3) .039(1)
C(4) -.6084(7) -.0235(6) .5960(3) .033(1)
C(5) -.5028(7) -.0695(6) .5024(3) .035(1)
C(6) -.3167(7) .0662(6) .4488(3) .033(1)
C(7) -.8072(8) -.1733(7) .6551(3) .043(1)
C(8) -.0237(6) .4027(6) .4359(3) .032(1)
N(9) -.0179(5) .4261(5) .3258(2) .029(1)
C(1') 1.3388(7) 1.2736(6) .0674(2) .030(1)
C(2') 1.2894(8) 1.1248(6) -.0006(3) .040(1)
C(3') 1.0988(9) 1.2011(8) -.0736(3) .047(1)
C(4') .9561(8) 1.4247(7) -.0809(3) .043(1)
C(5') 1.0089(8) 1.5688(7) -.0128(3) .044(1)
C(6') 1.1982(8) 1.4947(6) .0594(3) .037(1)
C(7') .7451(10) 1.5040(11) -.1588(3) .066(2)
C(8') 1.5508(7) 1.2023(6) .1453(3) .032(1)
N(9') 1.5804(5) .9599(5) .1841(2) .031(1)
C(10') 1.3833(6) .8634(5) .2464(2) .024(1)
O(1') 1.1467(4) .9774(4) .2570(2) .032(1)
O(2') 1.4477(4) .6594(4) .2878(2) .031(1)
H(2) -.2931(7) .4295(6) .6078(3) .043
H(3) -.5980(8) .2018(7) .6966(3) .047
H(5) -.5575(7) -.1938(6) .4747(3) .042
H(6) -.2462(7) .0298(6) .3864(3) .039
H(73) -.7695(44) -.3290(14) .6373(17) .065
H(72) -.9962(9) -.1122(32) .6410(18) .065
H(71) -.7821(45) -.1739(43) .7245(3) .065
H(82) -.0620(6) .5565(6) .4576(3) .038
H(81) .1605(6) .3370(6) .4568(3) .038
H(91) -.1844(16) .490(4) .3055(2) .044
H(92) .112(4) .515(4) .3014(2) .044
H(93) .022(5) .2864(6) .3047(2) .044
H(2') 1.3831(8) .9750(6) .0025(3) .048
H(3') 1.0662(9) 1.1002(8) -.1184(3) .056
H(5') .9154(8) 1.7187(7) -.0155(3) .053
H(6') 1.2314(8) 1.5967(6) .1037(3) .044
H(73') .7551(61) 1.6645(21) -.1817(22) .044
H(72') .5606(13) 1.4853(70) -.1307(9) .099
H(71') .7859(54) 1.4125(49) -.2134(14) .099
H(82') 1.7315(7) 1.2402(6) .1174(3) .039
H(81') 1.4995(7) 1.2946(6) .2001(3) .039
H(9') 1.7289(5) .8726(5) .1671(2) .037

loop_
_geom_angle_atom_site_label_1
_geom_angle_atom_site_label_2
_geom_angle_atom_site_label_3
_geom_angle
_geom_angle_publ_flag
C(6) C(1) C(2) 117.9(3) yes
C(2) C(1) C(8) 118.2(3) yes
C(4) C(3) C(2) 120.9(3) yes
C(5) C(4) C(7) 121.5(3) yes
C(4) C(5) C(6) 121.4(3) yes
N(9) C(8) C(1) 115.1(3) yes
C(6') C(1') C(8') 119.8(3) yes
C(1') C(2') C(3') 119.8(4) yes
C(5') C(4') C(3') 117.5(3) yes
C(3') C(4') C(7') 121.2(4) yes
C(1') C(6') C(5') 121.6(3) yes
C(10') N(9') C(8') 123.0(3) yes
O(1') C(10') N(9') 118.5(3) yes
C(6) C(1) C(8) 123.7(3) yes
C(3) C(2) C(1) 121.2(3) yes
C(5) C(4) C(3) 117.9(3) yes
C(3) C(4) C(7) 120.6(3) yes
C(1) C(6) C(5) 120.7(3) yes
C(6') C(1') C(2') 118.3(3) yes
C(2') C(1') C(8') 121.8(3) yes
C(4') C(3') C(2') 121.7(3) yes
C(5') C(4') C(7') 121.3(4) yes
C(4') C(5') C(6') 121.2(4) yes
N(9') C(8') C(1') 115.8(3) yes
O(1') C(10') O(2') 123.7(3) yes
O(2') C(10') N(9') 117.8(3) yes

loop_
_geom_bond_atom_site_label_1
_geom_bond_atom_site_label_2
_geom_bond_distance
_geom_bond_publ_flag
C(1) C(6) 1.385(5) yes
C(1) C(8) 1.506(5) yes
C(3) C(4) 1.385(5) yes
C(4) C(7) 1.512(5) yes
C(8) N(9) 1.487(4) yes
C(1') C(2') 1.392(5) yes
C(2') C(3') 1.395(6) yes
C(4') C(5') 1.378(6) yes
C(5') C(6') 1.382(5) yes
N(9') C(10') 1.365(4) yes
C(10') O(2') 1.268(4) yes
C(1) C(2) 1.389(5) yes
C(2) C(3) 1.385(5) yes
C(4) C(5) 1.383(5) yes
C(5) C(6) 1.389(5) yes
C(1') C(6') 1.376(5) yes
C(1') C(8') 1.511(5) yes
C(3') C(4') 1.393(6) yes
C(4') C(7') 1.513(6) yes
C(8') N(9') 1.446(4) yes
C(10') O(1') 1.255(4) yes
